data_7128320
loop_
_publ_author_name
'Luo, Bi'
'Chen, Liguang'
'Hong, Zhaoguo'
'You, Xin'
'Huang, Fu-Ping'
'Bian, He-Dong'
'Zhang, Liangliang'
'Zhao, Shulin'

_publ_section_title
;
 A simple and feasible atom-precise biotinylated Cu(i) complex for
 tumor-targeted chemodynamic therapy.
;
_journal_issue 49
_journal_name_full 'Chemical communications (Cambridge, England)'
_journal_page_first 6046
_journal_page_last 6049
_journal_paper_doi 10.1039/d1cc00515d
_journal_volume 57
_journal_year 2021
_chemical_absolute_configuration ad
_chemical_formula_moiety 'C20 H32 Cl Cu N4 O6 S2'
_chemical_formula_sum 'C20 H32 Cl Cu N4 O6 S2'
_chemical_formula_weight 587.60
_space_group_crystal_system tetragonal
_space_group_IT_number 80
_space_group_name_Hall 'I 4bw'
_space_group_name_H-M_alt 'I 41'
_atom_sites_solution_hydrogens geom
_audit_creation_date 2020-05-15
_audit_creation_method
;
Olex2 1.2
(compiled 2018.05.29 svn.r3508 for OlexSys, GUI svn.r5506)
;
_audit_update_record
;
2020-05-25 deposited with the CCDC.	2021-05-18 downloaded from the CCDC.
;
_cell_angle_alpha 90
_cell_angle_beta 90
_cell_angle_gamma 90
_cell_formula_units_Z 8
_cell_length_a 37.3667(5)
_cell_length_b 37.3667(5)
_cell_length_c 4.75497(13)
_cell_measurement_reflns_used 8076
_cell_measurement_temperature 293(2)
_cell_measurement_theta_max 22.3530
_cell_measurement_theta_min 3.8380
_cell_volume 6639.2(2)
_computing_cell_refinement 'CrysAlisPro 1.171.40.53 (Rigaku OD, 2019)'
_computing_data_collection 'CrysAlisPro 1.171.40.53 (Rigaku OD, 2019)'
_computing_data_reduction 'CrysAlisPro 1.171.40.53 (Rigaku OD, 2019)'
_computing_molecular_graphics 'Olex2 (Dolomanov et al., 2009)'
_computing_publication_material 'Olex2 (Dolomanov et al., 2009)'
_computing_structure_refinement 'ShelXL (Sheldrick, 2015)'
_diffrn_ambient_temperature 293(2)
_diffrn_detector 'CCD plate'
_diffrn_detector_area_resol_mean 15.9784
_diffrn_detector_type Eos
_diffrn_measured_fraction_theta_full 0.996
_diffrn_measured_fraction_theta_max 0.996
_diffrn_measurement_details
;
List of Runs (angles in degrees, time in seconds):

  # Type    Start    End  Width  t~exp~   \w     \q     \k     \f   Frames
#--------------------------------------------------------------------------
  1  \w    -12.00  88.00   0.50   25.00    --   17.77  77.00  30.00  200
  2  \w    -12.00  88.00   0.50   25.00    --   17.77  77.00-120.00  200
  3  \w    -88.00   2.00   0.50   25.00    --  -19.57 -57.00  30.00  180
  4  \w    -41.00  49.00   0.50   25.00    --  -19.57  57.00 -60.00  180
  5  \w    -50.00  51.00   0.50   25.00    --  -19.57  77.00 150.00  202
  6  \w     34.00  94.00   0.50   25.00    --   17.77-178.00 120.00  120
  7  \w    -88.00   2.00   0.50   25.00    --  -19.57 -57.00 150.00  180
;
_diffrn_measurement_device 'four-circle diffractometer'
_diffrn_measurement_device_type 'SuperNova, Single source at offset/far, Eos'
_diffrn_measurement_method '\w scans'
_diffrn_orient_matrix_type 'CrysAlisPro convention (1999,Acta A55,543-557)'
_diffrn_orient_matrix_UB_11 -0.0006914000
_diffrn_orient_matrix_UB_12 0.0189341000
_diffrn_orient_matrix_UB_13 -0.0089548000
_diffrn_orient_matrix_UB_21 -0.0189625000
_diffrn_orient_matrix_UB_22 -0.0006694000
_diffrn_orient_matrix_UB_23 0.0031921000
_diffrn_orient_matrix_UB_31 0.0003647000
_diffrn_orient_matrix_UB_32 0.0011473000
_diffrn_orient_matrix_UB_33 0.1489071000
_diffrn_radiation_monochromator mirror
_diffrn_radiation_probe x-ray
_diffrn_radiation_type MoK\a
_diffrn_radiation_wavelength 0.71073
_diffrn_reflns_av_R_equivalents 0.0700
_diffrn_reflns_av_unetI/netI 0.0501
_diffrn_reflns_Laue_measured_fraction_full 0.996
_diffrn_reflns_Laue_measured_fraction_max 0.996
_diffrn_reflns_limit_h_max 46
_diffrn_reflns_limit_h_min -46
_diffrn_reflns_limit_k_max 46
_diffrn_reflns_limit_k_min -46
_diffrn_reflns_limit_l_max 5
_diffrn_reflns_limit_l_min -5
_diffrn_reflns_number 40617
_diffrn_reflns_point_group_measured_fraction_full 0.998
_diffrn_reflns_point_group_measured_fraction_max 0.998
_diffrn_reflns_theta_full 25.242
_diffrn_reflns_theta_max 26.367
_diffrn_reflns_theta_min 3.271
_diffrn_source 'micro-focus sealed X-ray tube'
_diffrn_source_type 'SuperNova (Mo) X-ray Source'
_exptl_absorpt_coefficient_mu 0.897
_exptl_absorpt_correction_T_max 1.00000
_exptl_absorpt_correction_T_min 0.39948
_exptl_absorpt_correction_type multi-scan
_exptl_absorpt_process_details
;
CrysAlisPro 1.171.40.53 (Rigaku Oxford Diffraction, 2019)
Empirical absorption correction using spherical harmonics,
 implemented in SCALE3 ABSPACK scaling algorithm.
;
_exptl_crystal_colour colorless
_exptl_crystal_density_diffrn 1.176
_exptl_crystal_description block
_exptl_crystal_F_000 2448
_exptl_crystal_size_max 0.2
_exptl_crystal_size_mid 0.11
_exptl_crystal_size_min 0.05
_refine_diff_density_max 0.686
_refine_diff_density_min -0.327
_refine_diff_density_rms 0.064
_refine_ls_abs_structure_details
;
 Flack x determined using 1398 quotients [(I+)-(I-)]/[(I+)+(I-)]
 (Parsons, Flack and Wagner, Acta Cryst. B69 (2013) 249-259).
;
_refine_ls_abs_structure_Flack 0.003(10)
_refine_ls_extinction_method none
_refine_ls_goodness_of_fit_ref 1.064
_refine_ls_hydrogen_treatment constr
_refine_ls_matrix_type full
_refine_ls_number_parameters 327
_refine_ls_number_reflns 6758
_refine_ls_number_restraints 67
_refine_ls_restrained_S_all 1.165
_refine_ls_R_factor_all 0.0970
_refine_ls_R_factor_gt 0.0706
_refine_ls_shift/su_max 0.002
_refine_ls_shift/su_mean 0.000
_refine_ls_structure_factor_coef Fsqd
_refine_ls_weighting_details 'w=1/[\s^2^(Fo^2^)+(0.1218P)^2^+2.1298P] where P=(Fo^2^+2Fc^2^)/3'
_refine_ls_weighting_scheme calc
_refine_ls_wR_factor_gt 0.1961
_refine_ls_wR_factor_ref 0.2220
_reflns_Friedel_coverage 0.778
_reflns_Friedel_fraction_full 1.000
_reflns_Friedel_fraction_max 1.000
_reflns_number_gt 4663
_reflns_number_total 6758
_reflns_threshold_expression 'I > 2\s(I)'
_cod_data_source_file d1cc00515d2.cif
_cod_data_source_block 20200507-hfp-lb-n9-cu1aaa_sq
_cod_depositor_comments 'Adding full bibliography for 7128320.cif.'
_cod_original_cell_volume 6639.2(3)
_cod_database_code 7128320
_shelx_shelxl_version_number 2018/3
_shelx_space_group_comment
;
The symmetry employed for this shelxl refinement is uniquely defined
by the following loop, which should always be used as a source of
symmetry information in preference to the above space-group names.
They are only intended as comments.
;
_shelx_estimated_absorpt_t_max 0.957
_shelx_estimated_absorpt_t_min 0.841
_reflns_odcompleteness_completeness 99.63
_reflns_odcompleteness_iscentric 1
_reflns_odcompleteness_theta 26.32
_olex2_refinement_description
;
1. Fixed Uiso
 At 1.2 times of:
  All C(H) groups, All C(H,H) groups, All N(H) groups
 At 1.5 times of:
  All O(H) groups
2. Restrained distances
 C20-O5' \\sim C20-O6' \\sim C20-O5 \\sim C20-O6
 with sigma of 0.02
3. Uiso/Uaniso restraints and constraints
Uanis(Cl1) \\sim Ueq, Uanis(Cl1') \\sim Ueq: with sigma of 0.002 and sigma for
terminal atoms of 0.004
Uanis(O5') \\sim Ueq, Uanis(O6) \\sim Ueq, Uanis(O6') \\sim Ueq, Uanis(O5)
\\sim Ueq, Uanis(Cu1') \\sim Ueq, Uanis(Cu1) \\sim Ueq, Uanis(C19) \\sim Ueq,
Uanis(C20) \\sim Ueq: with sigma of 0.01 and sigma for terminal atoms of 0.02
Uanis(O5') = Uanis(O6) = Uanis(O5) = Uanis(O6')
4. Others
 Sof(Cu1)=Sof(Cl1)=1-FVAR(1)
 Sof(Cu1')=Sof(Cl1')=FVAR(1)
 Sof(O5)=Sof(O6)=Sof(H6A)=1-FVAR(2)
 Sof(O5')=Sof(H5')=Sof(O6')=FVAR(2)
5.a Ternary CH refined with riding coordinates:
 C15(H15), C6(H6), C7(H7), C9(H9), C14(H14), C12(H12)
5.b Secondary CH2 refined with riding coordinates:
 C4(H4A,H4B), C2(H2A,H2B), C5(H5A,H5B), C10(H10A,H10B), C16(H16A,H16B), C3(H3A,
 H3B), C11(H11A,H11B), C17(H17A,H17B), C18(H18A,H18B), C19(H19A,H19B)
5.c Aromatic/amide H refined with riding coordinates:
 N2(H2), N3(H3), N4(H4), N1(H1A)
5.d Tetrahedral OH refined with riding coordinates:
 O1(H1), O5'(H5'), O6(H6A)
;
_olex2_submission_special_instructions 'No special instructions were received'
_oxdiff_exptl_absorpt_empirical_details
;
Empirical correction (ABSPACK) includes:
- Absorption correction using spherical harmonics
- Frame scaling
;
_oxdiff_exptl_absorpt_empirical_full_max 2.182
_oxdiff_exptl_absorpt_empirical_full_min 0.540

loop_
_space_group_symop_operation_xyz
'x, y, z'
'-y, x+1/2, z+1/4'
'-x, -y, z'
'y, -x+1/2, z+1/4'
'x+1/2, y+1/2, z+1/2'
'-y+1/2, x+1, z+3/4'
'-x+1/2, -y+1/2, z+1/2'
'y+1/2, -x+1, z+3/4'

loop_
_atom_site_label
_atom_site_type_symbol
_atom_site_fract_x
_atom_site_fract_y
_atom_site_fract_z
_atom_site_U_iso_or_equiv
_atom_site_adp_type
_atom_site_occupancy
_atom_site_site_symmetry_order
_atom_site_calc_flag
_atom_site_refinement_flags_posn
_atom_site_refinement_flags_adp
_atom_site_refinement_flags_occupancy
_atom_site_disorder_assembly
_atom_site_disorder_group
S1 S -1.29971(4) -1.48002(5) -1.1936(5) 0.0613(5) Uani 1 1 d . . . . .
Cu1' Cu -1.24222(16) -1.4994(2) -1.1006(14) 0.0687(17) Uani 0.335(9) 1 d . U P A 1
S2 S -1.20343(4) -1.45043(6) -1.1812(6) 0.0669(5) Uani 1 1 d . . . . .
C13 C -1.38975(16) -1.44913(19) -1.2374(16) 0.0570(17) Uani 1 1 d . . . . .
C15 C -1.32485(15) -1.50826(17) -1.4317(15) 0.0500(14) Uani 1 1 d . . . . .
H15 H -1.309598 -1.513489 -1.594289 0.060 Uiso 1 1 calc R . . . .
C4 C -1.10482(18) -1.49301(19) -0.9468(18) 0.0614(16) Uani 1 1 d . . . . .
H4A H -1.092295 -1.472062 -0.877482 0.074 Uiso 1 1 calc R . . . .
H4B H -1.113380 -1.506550 -0.786275 0.074 Uiso 1 1 calc R . . . .
C2 C -1.04848(19) -1.52982(18) -0.9373(18) 0.0611(17) Uani 1 1 d . . . . .
H2A H -1.035593 -1.509736 -0.856969 0.073 Uiso 1 1 calc R . . . .
H2B H -1.057946 -1.544106 -0.784151 0.073 Uiso 1 1 calc R . . . .
C1 C -1.0231(2) -1.55236(18) -1.1128(18) 0.0617(18) Uani 1 1 d . . . . .
C6 C -1.16452(16) -1.45965(18) -0.9663(17) 0.0570(16) Uani 1 1 d . . . . .
H6 H -1.171943 -1.473288 -0.800170 0.068 Uiso 1 1 calc R . . . .
N2 N -1.17813(17) -1.36815(18) -1.0066(17) 0.077(2) Uani 1 1 d . . . . .
H2 H -1.192088 -1.350052 -1.027802 0.092 Uiso 1 1 calc R . . . .
O4 O -1.41203(12) -1.44112(13) -1.0474(12) 0.0679(14) Uani 1 1 d . . . . .
N3 N -1.36692(16) -1.42639(16) -1.3556(14) 0.0652(16) Uani 1 1 d . . . . .
H3 H -1.366852 -1.403707 -1.325035 0.078 Uiso 1 1 calc R . . . .
O1 O -0.98972(16) -1.54940(15) -1.0370(16) 0.091(2) Uani 1 1 d . . . . .
H1 H -0.980399 -1.569261 -1.034644 0.137 Uiso 1 1 calc R . . . .
C5 C -1.13675(17) -1.48134(19) -1.1300(16) 0.0561(16) Uani 1 1 d . . . . .
H5A H -1.127984 -1.467046 -1.285711 0.067 Uiso 1 1 calc R . . . .
H5B H -1.148180 -1.502446 -1.207658 0.067 Uiso 1 1 calc R . . . .
N4 N -1.38447(14) -1.48221(15) -1.3359(13) 0.0560(14) Uani 1 1 d . . . . .
H4 H -1.397028 -1.500441 -1.286507 0.067 Uiso 1 1 calc R . . . .
C10 C -1.21953(18) -1.4200(3) -0.916(2) 0.077(2) Uani 1 1 d . . . . .
H10A H -1.238020 -1.404579 -0.992345 0.093 Uiso 1 1 calc R . . . .
H10B H -1.229309 -1.433085 -0.757578 0.093 Uiso 1 1 calc R . . . .
C16 C -1.33572(18) -1.54335(19) -1.3016(17) 0.0615(18) Uani 1 1 d . . . . .
H16A H -1.314491 -1.555228 -1.230548 0.074 Uiso 1 1 calc R . . . .
H16B H -1.351269 -1.538548 -1.142644 0.074 Uiso 1 1 calc R . . . .
N1 N -1.13237(14) -1.40298(15) -1.0820(13) 0.0582(14) Uani 1 1 d . . . . .
H1A H -1.113189 -1.410740 -1.161230 0.070 Uiso 1 1 calc R . . . .
C7 C -1.15194(17) -1.42215(19) -0.8730(15) 0.0576(17) Uani 1 1 d . . . . .
H7 H -1.137867 -1.423910 -0.699601 0.069 Uiso 1 1 calc R . . . .
O2 O -1.03248(17) -1.57271(18) -1.2912(17) 0.102(2) Uani 1 1 d . . . . .
C3 C -1.0794(2) -1.5159(2) -1.1197(17) 0.0626(18) Uani 1 1 d . . . . .
H3A H -1.069899 -1.501904 -1.274104 0.075 Uiso 1 1 calc R . . . .
H3B H -1.092412 -1.536057 -1.198597 0.075 Uiso 1 1 calc R . . . .
C11 C -1.30423(18) -1.4430(2) -1.4391(18) 0.0627(17) Uani 1 1 d . . . . .
H11A H -1.299488 -1.420413 -1.345892 0.075 Uiso 1 1 calc R . . . .
H11B H -1.287631 -1.445684 -1.594572 0.075 Uiso 1 1 calc R . . . .
C8 C -1.14755(19) -1.3715(2) -1.139(2) 0.072(2) Uani 1 1 d . . . . .
C17 C -1.3547(2) -1.5682(2) -1.4996(19) 0.074(2) Uani 1 1 d . . . . .
H17A H -1.337988 -1.575570 -1.644814 0.089 Uiso 1 1 calc R . . . .
H17B H -1.373938 -1.555215 -1.590321 0.089 Uiso 1 1 calc R . . . .
O3 O -1.13494(15) -1.34858(16) -1.3101(16) 0.0904(19) Uani 1 1 d . . . . .
C9 C -1.1860(2) -1.3974(2) -0.8236(17) 0.069(2) Uani 1 1 d . . . . .
H9 H -1.187905 -1.389684 -0.627223 0.083 Uiso 1 1 calc R . . . .
C14 C -1.35568(16) -1.48386(18) -1.5321(14) 0.0516(15) Uani 1 1 d . . . . .
H14 H -1.364314 -1.491448 -1.717361 0.062 Uiso 1 1 calc R . . . .
C18 C -1.3702(3) -1.6017(3) -1.361(2) 0.090(3) Uani 1 1 d . . . . .
H18A H -1.350917 -1.615353 -1.276827 0.108 Uiso 1 1 calc R . . . .
H18B H -1.386373 -1.594508 -1.211606 0.108 Uiso 1 1 calc R . . . .
C12 C -1.34217(18) -1.44440(18) -1.5422(16) 0.0576(17) Uani 1 1 d . . . . .
H12 H -1.343955 -1.434757 -1.733313 0.069 Uiso 1 1 calc R . . . .
C19 C -1.3894(3) -1.6243(3) -1.559(3) 0.107(3) Uani 1 1 d . U . . .
H19A H -1.372401 -1.634143 -1.692521 0.128 Uiso 1 1 calc R . . . .
H19B H -1.406138 -1.609562 -1.663897 0.128 Uiso 1 1 calc R . . . .
Cl1' Cl -1.2316(3) -1.5407(4) -1.457(3) 0.149(5) Uani 0.335(9) 1 d . U P A 1
O5 O -1.4211(7) -1.6596(6) -1.168(5) 0.179(5) Uani 0.599(12) 1 d D U P B 4
C20 C -1.4093(4) -1.6541(3) -1.427(4) 0.128(4) Uani 1 1 d D U . . .
O5' O -1.4429(6) -1.6554(9) -1.343(8) 0.179(5) Uani 0.401(12) 1 d D U P B 3
H5' H -1.448834 -1.676276 -1.318288 0.268 Uiso 0.401(12) 1 calc R . P B 3
O6' O -1.3877(8) -1.6761(7) -1.277(7) 0.179(5) Uani 0.401(12) 1 d D U P B 3
Cu1 Cu -1.24080(9) -1.49663(11) -1.2387(10) 0.0934(12) Uani 0.665(9) 1 d . U P A 2
Cl1 Cl -1.23516(9) -1.52246(10) -1.6993(13) 0.1033(16) Uani 0.665(9) 1 d . U P A 2
O6 O -1.4328(6) -1.6695(5) -1.606(5) 0.179(5) Uani 0.599(12) 1 d D U P B 4
H6A H -1.434109 -1.691035 -1.572927 0.268 Uiso 0.599(12) 1 calc R . P B 4

loop_
_atom_site_aniso_label
_atom_site_aniso_U_11
_atom_site_aniso_U_22
_atom_site_aniso_U_33
_atom_site_aniso_U_23
_atom_site_aniso_U_13
_atom_site_aniso_U_12
S1 0.0431(8) 0.0771(11) 0.0636(10) -0.0026(10) -0.0045(8) -0.0110(7)
Cu1' 0.0425(19) 0.078(3) 0.085(3) -0.010(3) -0.001(2) -0.0050(17)
S2 0.0421(8) 0.0890(13) 0.0696(11) 0.0077(11) -0.0077(9) -0.0106(8)
C13 0.042(3) 0.063(4) 0.067(5) -0.004(3) 0.002(3) -0.003(3)
C15 0.038(3) 0.061(3) 0.051(3) 0.000(3) 0.007(3) -0.008(3)
C4 0.058(4) 0.062(4) 0.064(4) 0.002(4) -0.001(4) 0.005(3)
C2 0.068(4) 0.052(3) 0.063(4) 0.001(4) -0.001(4) 0.007(3)
C1 0.067(4) 0.045(3) 0.073(5) 0.000(3) -0.012(4) 0.005(3)
C6 0.043(3) 0.069(4) 0.059(4) 0.002(4) -0.002(3) -0.009(3)
N2 0.060(4) 0.073(4) 0.098(5) 0.011(4) 0.014(4) 0.014(3)
O4 0.049(3) 0.062(3) 0.093(4) -0.006(3) 0.014(3) 0.001(2)
N3 0.059(3) 0.055(3) 0.081(4) 0.004(3) 0.005(3) -0.001(3)
O1 0.073(4) 0.075(4) 0.126(6) -0.038(4) -0.016(4) 0.011(3)
C5 0.046(3) 0.063(4) 0.060(4) -0.006(3) 0.001(3) -0.002(3)
N4 0.042(3) 0.052(3) 0.074(4) -0.007(3) 0.010(3) -0.001(2)
C10 0.037(3) 0.125(7) 0.070(5) 0.005(5) 0.006(4) 0.002(4)
C16 0.045(3) 0.066(4) 0.073(5) 0.013(4) -0.004(3) -0.001(3)
N1 0.040(3) 0.060(3) 0.075(4) 0.002(3) 0.005(3) -0.006(2)
C7 0.046(3) 0.070(4) 0.057(4) 0.004(3) -0.006(3) 0.002(3)
O2 0.075(4) 0.097(4) 0.135(6) -0.057(4) -0.018(4) 0.012(3)
C3 0.063(4) 0.063(4) 0.062(5) -0.006(3) -0.005(3) 0.007(3)
C11 0.055(4) 0.071(4) 0.062(4) -0.004(4) 0.008(3) -0.022(3)
C8 0.047(4) 0.072(5) 0.096(6) 0.006(5) -0.003(4) 0.002(3)
C17 0.085(5) 0.064(4) 0.073(6) 0.002(4) -0.006(4) -0.020(4)
O3 0.070(3) 0.072(3) 0.129(5) 0.028(4) 0.026(4) 0.010(3)
C9 0.060(4) 0.092(6) 0.055(4) 0.002(4) 0.008(4) 0.013(4)
C14 0.046(3) 0.061(4) 0.048(4) -0.010(3) 0.004(3) -0.009(3)
C18 0.094(6) 0.084(6) 0.091(7) 0.021(5) -0.006(5) -0.024(5)
C12 0.057(4) 0.058(4) 0.057(4) 0.002(3) 0.012(3) -0.004(3)
C19 0.118(7) 0.078(5) 0.125(8) 0.007(6) -0.001(7) -0.029(5)
Cl1' 0.141(6) 0.157(6) 0.149(7) -0.035(5) 0.006(5) 0.024(4)
O5 0.188(9) 0.147(7) 0.202(11) -0.006(8) -0.012(9) -0.043(7)
C20 0.145(9) 0.088(6) 0.152(10) -0.001(8) -0.007(9) -0.009(7)
O5' 0.188(9) 0.147(7) 0.202(11) -0.006(8) -0.012(9) -0.043(7)
O6' 0.188(9) 0.147(7) 0.202(11) -0.006(8) -0.012(9) -0.043(7)
Cu1 0.0481(12) 0.0975(15) 0.135(3) 0.034(2) -0.0239(19) -0.0138(9)
Cl1 0.0699(18) 0.085(2) 0.155(3) 0.008(2) 0.0116(18) 0.0162(14)
O6 0.188(9) 0.147(7) 0.202(11) -0.006(8) -0.012(9) -0.043(7)

loop_
_atom_type_symbol
_atom_type_description
_atom_type_scat_dispersion_real
_atom_type_scat_dispersion_imag
_atom_type_scat_source
C C 0.0033 0.0016 'International Tables Vol C Tables 4.2.6.8 and 6.1.1.4'
H H 0.0000 0.0000 'International Tables Vol C Tables 4.2.6.8 and 6.1.1.4'
Cl Cl 0.1484 0.1585 'International Tables Vol C Tables 4.2.6.8 and 6.1.1.4'
Cu Cu 0.3201 1.2651 'International Tables Vol C Tables 4.2.6.8 and 6.1.1.4'
N N 0.0061 0.0033 'International Tables Vol C Tables 4.2.6.8 and 6.1.1.4'
O O 0.0106 0.0060 'International Tables Vol C Tables 4.2.6.8 and 6.1.1.4'
S S 0.1246 0.1234 'International Tables Vol C Tables 4.2.6.8 and 6.1.1.4'

loop_
_geom_angle_atom_site_label_1
_geom_angle_atom_site_label_2
_geom_angle_atom_site_label_3
_geom_angle
_geom_angle_site_symmetry_1
_geom_angle_site_symmetry_3
_geom_angle_publ_flag
C15 S1 Cu1' 114.8(3) . . ?
C15 S1 C11 89.6(3) . . ?
C15 S1 Cu1 106.3(3) . . ?
C11 S1 Cu1' 116.6(3) . . ?
C11 S1 Cu1 103.6(3) . . ?
S1 Cu1' S2 107.3(3) . . ?
S1 Cu1' Cl1' 103.1(4) . . ?
Cl1' Cu1' S2 106.9(4) . . ?
C6 S2 Cu1' 104.7(3) . . ?
C6 S2 Cu1 115.1(2) . . ?
C10 S2 Cu1' 99.8(3) . . ?
C10 S2 C6 89.6(4) . . ?
C10 S2 Cu1 111.4(3) . . ?
O4 C13 N3 125.0(7) . . ?
O4 C13 N4 124.5(6) . . ?
N3 C13 N4 110.4(6) . . ?
S1 C15 H15 107.9 . . ?
C16 C15 S1 113.0(5) . . ?
C16 C15 H15 107.9 . . ?
C16 C15 C14 116.1(5) . . ?
C14 C15 S1 103.6(4) . . ?
C14 C15 H15 107.9 . . ?
H4A C4 H4B 108.2 . . ?
C5 C4 H4A 109.7 . . ?
C5 C4 H4B 109.7 . . ?
C3 C4 H4A 109.7 . . ?
C3 C4 H4B 109.7 . . ?
C3 C4 C5 109.7(6) . . ?
H2A C2 H2B 108.1 . . ?
C1 C2 H2A 109.6 . . ?
C1 C2 H2B 109.6 . . ?
C1 C2 C3 110.4(6) . . ?
C3 C2 H2A 109.6 . . ?
C3 C2 H2B 109.6 . . ?
O1 C1 C2 113.5(7) . . ?
O2 C1 C2 124.1(7) . . ?
O2 C1 O1 122.2(7) . . ?
S2 C6 H6 109.1 . . ?
C5 C6 S2 111.0(5) . . ?
C5 C6 H6 109.1 . . ?
C5 C6 C7 114.9(5) . . ?
C7 C6 S2 103.5(5) . . ?
C7 C6 H6 109.1 . . ?
C8 N2 H2 123.2 . . ?
C8 N2 C9 113.5(6) . . ?
C9 N2 H2 123.2 . . ?
C13 N3 H3 124.1 . . ?
C13 N3 C12 111.8(6) . . ?
C12 N3 H3 124.1 . . ?
C1 O1 H1 109.5 . . ?
C4 C5 H5A 109.0 . . ?
C4 C5 H5B 109.0 . . ?
C6 C5 C4 112.8(6) . . ?
C6 C5 H5A 109.0 . . ?
C6 C5 H5B 109.0 . . ?
H5A C5 H5B 107.8 . . ?
C13 N4 H4 123.8 . . ?
C13 N4 C14 112.4(5) . . ?
C14 N4 H4 123.8 . . ?
S2 C10 H10A 110.6 . . ?
S2 C10 H10B 110.6 . . ?
H10A C10 H10B 108.8 . . ?
C9 C10 S2 105.6(5) . . ?
C9 C10 H10A 110.6 . . ?
C9 C10 H10B 110.6 . . ?
C15 C16 H16A 108.7 . . ?
C15 C16 H16B 108.7 . . ?
H16A C16 H16B 107.6 . . ?
C17 C16 C15 114.1(6) . . ?
C17 C16 H16A 108.7 . . ?
C17 C16 H16B 108.7 . . ?
C7 N1 H1A 124.3 . . ?
C8 N1 H1A 124.3 . . ?
C8 N1 C7 111.5(6) . . ?
C6 C7 H7 110.2 . . ?
C6 C7 C9 109.0(5) . . ?
N1 C7 C6 114.3(6) . . ?
N1 C7 H7 110.2 . . ?
N1 C7 C9 102.8(6) . . ?
C9 C7 H7 110.2 . . ?
C4 C3 C2 110.8(6) . . ?
C4 C3 H3A 109.5 . . ?
C4 C3 H3B 109.5 . . ?
C2 C3 H3A 109.5 . . ?
C2 C3 H3B 109.5 . . ?
H3A C3 H3B 108.1 . . ?
S1 C11 H11A 110.6 . . ?
S1 C11 H11B 110.6 . . ?
H11A C11 H11B 108.7 . . ?
C12 C11 S1 105.7(4) . . ?
C12 C11 H11A 110.6 . . ?
C12 C11 H11B 110.6 . . ?
N2 C8 N1 111.0(7) . . ?
O3 C8 N2 124.4(7) . . ?
O3 C8 N1 124.5(7) . . ?
C16 C17 H17A 108.6 . . ?
C16 C17 H17B 108.6 . . ?
C16 C17 C18 114.5(7) . . ?
H17A C17 H17B 107.6 . . ?
C18 C17 H17A 108.6 . . ?
C18 C17 H17B 108.6 . . ?
N2 C9 C10 113.9(7) . . ?
N2 C9 C7 100.9(6) . . ?
N2 C9 H9 111.6 . . ?
C10 C9 C7 106.5(6) . . ?
C10 C9 H9 111.6 . . ?
C7 C9 H9 111.6 . . ?
C15 C14 H14 110.6 . . ?
C15 C14 C12 109.0(5) . . ?
N4 C14 C15 112.7(5) . . ?
N4 C14 H14 110.6 . . ?
N4 C14 C12 102.9(5) . . ?
C12 C14 H14 110.6 . . ?
C17 C18 H18A 109.1 . . ?
C17 C18 H18B 109.1 . . ?
H18A C18 H18B 107.8 . . ?
C19 C18 C17 112.5(8) . . ?
C19 C18 H18A 109.1 . . ?
C19 C18 H18B 109.1 . . ?
N3 C12 C11 112.8(6) . . ?
N3 C12 C14 102.4(5) . . ?
N3 C12 H12 110.7 . . ?
C11 C12 C14 109.2(6) . . ?
C11 C12 H12 110.7 . . ?
C14 C12 H12 110.7 . . ?
C18 C19 H19A 108.7 . . ?
C18 C19 H19B 108.7 . . ?
C18 C19 C20 114.2(11) . . ?
H19A C19 H19B 107.6 . . ?
C20 C19 H19A 108.7 . . ?
C20 C19 H19B 108.7 . . ?
O5 C20 C19 132.7(15) . . ?
O5 C20 O6 107.7(18) . . ?
O5' C20 C19 129.4(19) . . ?
O5' C20 O6' 113(2) . . ?
O6' C20 C19 112.4(18) . . ?
O6 C20 C19 112.3(16) . . ?
C20 O5' H5' 109.5 . . ?
S1 Cu1 Cl1 94.7(2) . 1_556 ?
S1 Cu1 Cl1 106.1(2) . . ?
S2 Cu1 S1 112.2(2) . . ?
S2 Cu1 Cl1 96.3(2) . 1_556 ?
S2 Cu1 Cl1 111.5(2) . . ?
Cl1 Cu1 Cl1 134.6(2) . 1_556 ?
C20 O6 H6A 109.5 . . ?

loop_
_geom_bond_atom_site_label_1
_geom_bond_atom_site_label_2
_geom_bond_distance
_geom_bond_site_symmetry_2
_geom_bond_publ_flag
S1 Cu1' 2.309(7) . ?
S1 C15 1.811(7) . ?
S1 C11 1.818(8) . ?
S1 Cu1 2.297(4) . ?
Cu1' S2 2.365(7) . ?
Cu1' Cl1' 2.327(15) . ?
S2 C6 1.810(7) . ?
S2 C10 1.800(10) . ?
S2 Cu1 2.237(4) . ?
C13 O4 1.264(8) . ?
C13 N3 1.329(9) . ?
C13 N4 1.336(9) . ?
C15 H15 0.9800 . ?
C15 C16 1.505(9) . ?
C15 C14 1.545(9) . ?
C4 H4A 0.9700 . ?
C4 H4B 0.9700 . ?
C4 C5 1.540(10) . ?
C4 C3 1.520(10) . ?
C2 H2A 0.9700 . ?
C2 H2B 0.9700 . ?
C2 C1 1.519(10) . ?
C2 C3 1.536(10) . ?
C1 O1 1.302(9) . ?
C1 O2 1.192(9) . ?
C6 H6 0.9800 . ?
C6 C5 1.529(10) . ?
C6 C7 1.543(10) . ?
N2 H2 0.8600 . ?
N2 C8 1.311(10) . ?
N2 C9 1.429(10) . ?
N3 H3 0.8600 . ?
N3 C12 1.447(9) . ?
O1 H1 0.8200 . ?
C5 H5A 0.9700 . ?
C5 H5B 0.9700 . ?
N4 H4 0.8600 . ?
N4 C14 1.425(8) . ?
C10 H10A 0.9700 . ?
C10 H10B 0.9700 . ?
C10 C9 1.572(11) . ?
C16 H16A 0.9700 . ?
C16 H16B 0.9700 . ?
C16 C17 1.500(11) . ?
N1 H1A 0.8600 . ?
N1 C7 1.427(9) . ?
N1 C8 1.333(10) . ?
C7 H7 0.9800 . ?
C7 C9 1.591(10) . ?
C3 H3A 0.9700 . ?
C3 H3B 0.9700 . ?
C11 H11A 0.9700 . ?
C11 H11B 0.9700 . ?
C11 C12 1.501(10) . ?
C8 O3 1.272(10) . ?
C17 H17A 0.9700 . ?
C17 H17B 0.9700 . ?
C17 C18 1.528(11) . ?
C9 H9 0.9800 . ?
C14 H14 0.9800 . ?
C14 C12 1.559(9) . ?
C18 H18A 0.9700 . ?
C18 H18B 0.9700 . ?
C18 C19 1.456(14) . ?
C12 H12 0.9800 . ?
C19 H19A 0.9700 . ?
C19 H19B 0.9700 . ?
C19 C20 1.481(17) . ?
O5 C20 1.325(19) . ?
C20 O5' 1.32(2) . ?
C20 O6' 1.36(2) . ?
C20 O6 1.352(17) . ?
O5' H5' 0.8200 . ?
Cu1 Cl1 2.402(8) . ?
Cu1 Cl1 2.749(7) 1_556 ?
O6 H6A 0.8200 . ?

loop_
_geom_torsion_atom_site_label_1
_geom_torsion_atom_site_label_2
_geom_torsion_atom_site_label_3
_geom_torsion_atom_site_label_4
_geom_torsion
_geom_torsion_site_symmetry_1
_geom_torsion_site_symmetry_2
_geom_torsion_site_symmetry_3
_geom_torsion_site_symmetry_4
_geom_torsion_publ_flag
S1 C15 C16 C17 -176.5(6) . . . . ?
S1 C15 C14 N4 -81.4(5) . . . . ?
S1 C15 C14 C12 32.2(6) . . . . ?
S1 C11 C12 N3 84.5(6) . . . . ?
S1 C11 C12 C14 -28.6(7) . . . . ?
Cu1' S1 C15 C16 71.6(5) . . . . ?
Cu1' S1 C15 C14 -162.0(4) . . . . ?
Cu1' S1 C11 C12 160.0(4) . . . . ?
Cu1' S2 C6 C5 89.8(5) . . . . ?
Cu1' S2 C6 C7 -146.4(4) . . . . ?
Cu1' S2 C10 C9 148.8(6) . . . . ?
S2 C6 C5 C4 -174.3(5) . . . . ?
S2 C6 C7 N1 -78.7(6) . . . . ?
S2 C6 C7 C9 35.7(7) . . . . ?
S2 C10 C9 N2 82.1(7) . . . . ?
S2 C10 C9 C7 -28.2(8) . . . . ?
C13 N3 C12 C11 -113.9(7) . . . . ?
C13 N3 C12 C14 3.3(8) . . . . ?
C13 N4 C14 C15 118.0(6) . . . . ?
C13 N4 C14 C12 0.7(8) . . . . ?
C15 S1 C11 C12 42.2(5) . . . . ?
C15 C16 C17 C18 -172.2(7) . . . . ?
C15 C14 C12 N3 -122.2(6) . . . . ?
C15 C14 C12 C11 -2.4(8) . . . . ?
C1 C2 C3 C4 -179.4(6) . . . . ?
C6 S2 C10 C9 43.9(6) . . . . ?
C6 C7 C9 N2 -124.2(6) . . . . ?
C6 C7 C9 C10 -5.0(8) . . . . ?
O4 C13 N3 C12 173.3(7) . . . . ?
O4 C13 N4 C14 -175.0(6) . . . . ?
N3 C13 N4 C14 1.4(9) . . . . ?
C5 C4 C3 C2 -176.6(6) . . . . ?
C5 C6 C7 N1 42.5(8) . . . . ?
C5 C6 C7 C9 156.9(6) . . . . ?
N4 C13 N3 C12 -3.1(9) . . . . ?
N4 C14 C12 N3 -2.3(7) . . . . ?
N4 C14 C12 C11 117.5(6) . . . . ?
C10 S2 C6 C5 -170.1(5) . . . . ?
C10 S2 C6 C7 -46.3(5) . . . . ?
C16 C15 C14 N4 43.1(8) . . . . ?
C16 C15 C14 C12 156.7(6) . . . . ?
C16 C17 C18 C19 177.9(9) . . . . ?
N1 C7 C9 N2 -2.5(7) . . . . ?
N1 C7 C9 C10 116.6(6) . . . . ?
C7 C6 C5 C4 68.6(8) . . . . ?
C7 N1 C8 N2 -5.8(10) . . . . ?
C7 N1 C8 O3 177.5(8) . . . . ?
C3 C4 C5 C6 177.1(6) . . . . ?
C3 C2 C1 O1 145.6(7) . . . . ?
C3 C2 C1 O2 -39.0(10) . . . . ?
C11 S1 C15 C16 -169.1(5) . . . . ?
C11 S1 C15 C14 -42.6(4) . . . . ?
C8 N2 C9 C10 -114.4(9) . . . . ?
C8 N2 C9 C7 -0.7(9) . . . . ?
C8 N1 C7 C6 123.0(7) . . . . ?
C8 N1 C7 C9 5.0(8) . . . . ?
C17 C18 C19 C20 -171.5(10) . . . . ?
C9 N2 C8 N1 4.0(11) . . . . ?
C9 N2 C8 O3 -179.3(8) . . . . ?
C14 C15 C16 C17 64.0(9) . . . . ?
C18 C19 C20 O5 21(3) . . . . ?
C18 C19 C20 O5' 93(3) . . . . ?
C18 C19 C20 O6' -59(2) . . . . ?
C18 C19 C20 O6 166.4(15) . . . . ?
Cu1 S1 C15 C16 86.9(5) . . . . ?
Cu1 S1 C15 C14 -146.6(4) . . . . ?
Cu1 S1 C11 C12 149.0(5) . . . . ?
Cu1 S2 C6 C5 76.4(5) . . . . ?
Cu1 S2 C6 C7 -159.9(4) . . . . ?
Cu1 S2 C10 C9 160.8(5) . . . . ?
